data_7715139
loop_
_publ_author_name
'Babula, Dawid J.'
'Charman, Rex S. C.'
'Hobson, Josie A.'
'Mahon, Mary F.'
'Liptrot, David J.'

_publ_section_title
;
 Dial-a-base mechanochemical synthesis of N-heterocyclic carbene copper
 complexes.
;
_journal_issue 9
_journal_name_full 'Dalton transactions (Cambridge, England : 2003)'
_journal_page_first 3990
_journal_page_last 3993
_journal_paper_doi 10.1039/d4dt00334a
_journal_volume 53
_journal_year 2024
_chemical_formula_moiety 'C32 H49 Cu N2'
_chemical_formula_sum 'C32 H49 Cu N2'
_chemical_formula_weight 525.27
_space_group_crystal_system monoclinic
_space_group_IT_number 14
_space_group_name_Hall '-P 2yn'
_space_group_name_H-M_alt 'P 1 21/n 1'
_atom_sites_solution_hydrogens geom
_atom_sites_solution_primary dual
_audit_creation_date 2023-11-16
_audit_creation_method
;
Olex2 1.5
(compiled 2023.08.24 svn.re1ec1418 for OlexSys, GUI svn.r6817)
;
_audit_update_record
;
2023-12-17 deposited with the CCDC.	2024-02-12 downloaded from the CCDC.
;
_cell_angle_alpha 90
_cell_angle_beta 100.920(4)
_cell_angle_gamma 90
_cell_formula_units_Z 4
_cell_length_a 10.9361(6)
_cell_length_b 15.2910(6)
_cell_length_c 18.7521(8)
_cell_measurement_reflns_used 9663
_cell_measurement_temperature 149.9(6)
_cell_measurement_theta_max 29.4080
_cell_measurement_theta_min 3.3060
_cell_volume 3079.0(2)
_computing_cell_refinement 'CrysAlisPro 1.171.42.49 (Rigaku OD, 2022)'
_computing_data_collection 'CrysAlisPro 1.171.42.49 (Rigaku OD, 2022)'
_computing_data_reduction 'CrysAlisPro 1.171.42.49 (Rigaku OD, 2022)'
_computing_molecular_graphics 'Olex2 1.5 (Dolomanov et al., 2009)'
_computing_publication_material 'Olex2 1.5 (Dolomanov et al., 2009)'
_computing_structure_refinement 'SHELXL 2019/3 (Sheldrick, 2015)'
_computing_structure_solution 'SHELXT 2014/5 (Sheldrick, 2014)'
_diffrn_ambient_environment N~2~
_diffrn_ambient_temperature 149.9(6)
_diffrn_detector 'CCD plate'
_diffrn_detector_area_resol_mean 16.1468
_diffrn_detector_type EosS2
_diffrn_measured_fraction_theta_full 0.998
_diffrn_measured_fraction_theta_max 0.934
_diffrn_measurement_device 'four-circle diffractometer'
_diffrn_measurement_device_type 'New Xcalibur, EosS2'
_diffrn_measurement_method '\w scans'
_diffrn_radiation_monochromator graphite
_diffrn_radiation_probe x-ray
_diffrn_radiation_type 'Mo K\a'
_diffrn_radiation_wavelength 0.71073
_diffrn_reflns_av_R_equivalents 0.0323
_diffrn_reflns_av_unetI/netI 0.0392
_diffrn_reflns_Laue_measured_fraction_full 0.998
_diffrn_reflns_Laue_measured_fraction_max 0.934
_diffrn_reflns_limit_h_max 14
_diffrn_reflns_limit_h_min -15
_diffrn_reflns_limit_k_max 20
_diffrn_reflns_limit_k_min -20
_diffrn_reflns_limit_l_max 24
_diffrn_reflns_limit_l_min -26
_diffrn_reflns_number 27835
_diffrn_reflns_point_group_measured_fraction_full 0.998
_diffrn_reflns_point_group_measured_fraction_max 0.934
_diffrn_reflns_theta_full 25.242
_diffrn_reflns_theta_max 29.647
_diffrn_reflns_theta_min 3.271
_diffrn_source 'fine-focus sealed X-ray tube'
_diffrn_source_type 'Enhance (Mo) X-ray Source'
_exptl_absorpt_coefficient_mu 0.730
_exptl_absorpt_correction_T_max 1.00000
_exptl_absorpt_correction_T_min 0.96284
_exptl_absorpt_correction_type multi-scan
_exptl_absorpt_process_details
;
CrysAlisPro 1.171.42.49 (Rigaku Oxford Diffraction, 2022)
Empirical absorption correction using spherical harmonics,
implemented in SCALE3 ABSPACK scaling algorithm.
;
_exptl_crystal_colour colourless
_exptl_crystal_colour_primary colourless
_exptl_crystal_density_diffrn 1.133
_exptl_crystal_description block
_exptl_crystal_F_000 1136
_exptl_crystal_size_max 0.426
_exptl_crystal_size_mid 0.304
_exptl_crystal_size_min 0.237
_refine_diff_density_max 0.523
_refine_diff_density_min -0.418
_refine_diff_density_rms 0.054
_refine_ls_extinction_method none
_refine_ls_goodness_of_fit_ref 1.022
_refine_ls_hydrogen_treatment constr
_refine_ls_matrix_type full
_refine_ls_number_parameters 366
_refine_ls_number_reflns 8130
_refine_ls_number_restraints 78
_refine_ls_restrained_S_all 1.099
_refine_ls_R_factor_all 0.0700
_refine_ls_R_factor_gt 0.0438
_refine_ls_shift/su_max 0.001
_refine_ls_shift/su_mean 0.000
_refine_ls_structure_factor_coef Fsqd
_refine_ls_weighting_details 'w=1/[\s^2^(Fo^2^)+(0.0510P)^2^+1.3182P] where P=(Fo^2^+2Fc^2^)/3'
_refine_ls_weighting_scheme calc
_refine_ls_wR_factor_gt 0.1025
_refine_ls_wR_factor_ref 0.1158
_reflns_Friedel_coverage 0.000
_reflns_number_gt 5881
_reflns_number_total 8130
_reflns_threshold_expression 'I > 2\s(I)'
_cod_data_source_file d4dt00334a2.cif
_cod_data_source_block e23djl04
_cod_depositor_comments 'Adding full bibliography for 7715138--7715141.cif.'
_cod_database_code 7715139
_shelx_shelxl_version_number 2019/3
_shelx_space_group_comment
;
The symmetry employed for this shelxl refinement is uniquely defined
by the following loop, which should always be used as a source of
symmetry information in preference to the above space-group names.
They are only intended as comments.
;
_shelx_estimated_absorpt_t_max 0.846
_shelx_estimated_absorpt_t_min 0.746
_olex2_refinement_description
;
1. Fixed Uiso
 At 1.2 times of:
  All C(H) groups, All C(H,H) groups, All C(H,H,H,H) groups
 At 1.5 times of:
  All C(H,H,H) groups
2. Restrained distances
 C4-C3 \\sim C4-C3A \\sim C2-C3 \\sim C2-C3A
 with sigma of 0.005
 C29-C30 \\sim C29-C30A \\sim C29-C31 \\sim C29-C31A \\sim C29-C32 \\sim
C29-C32A
 with sigma of 0.005
 C30-C31 \\sim C31-C32 \\sim C32-C30 \\sim C30A-C31A \\sim C31A-C32A \\sim
C32A-C30A
 with sigma of 0.02
3. Uiso/Uaniso restraints and constraints
C3 \\sim C3A: within 2A with sigma of 0.02 and sigma for terminal atoms of 0.01
within 2A
C30 \\sim C31 \\sim C32 \\sim C30A \\sim C31A \\sim C32A: within 2A with sigma
of 0.02 and sigma for terminal atoms of 0.01 within 2A
4. Others
 Fixed Sof: H2AA(0.55) H2AB(0.55) H2BC(0.45) H2BD(0.45) H4AA(0.55) H4AB(0.55)
 H4BC(0.45) H4BD(0.45) C3(0.55) H3A(0.55) H3B(0.55) C30(0.7) H30A(0.7)
 H30B(0.7) H30C(0.7) C31(0.7) H31A(0.7) H31B(0.7) H31C(0.7) C32(0.7) H32A(0.7)
 H32B(0.7) H32C(0.7) C3A(0.45) H3AA(0.45) H3AB(0.45) C30A(0.3) H30D(0.3)
 H30E(0.3) H30F(0.3) C31A(0.3) H31D(0.3) H31E(0.3) H31F(0.3) C32A(0.3)
 H32D(0.3) H32E(0.3) H32F(0.3)
5.a Ternary CH refined with riding coordinates:
 C11(H11), C14(H14), C23(H23), C26(H26)
5.b Secondary CH2 refined with riding coordinates:
 C2(H2AA,H2AB), C2(H2BC,H2BD), C4(H4AA,H4AB), C4(H4BC,H4BD), C3(H3A,H3B),
 C3A(H3AA,H3AB)
5.c Aromatic/amide H refined with riding coordinates:
 C7(H7), C8(H8), C9(H9), C19(H19), C20(H20), C21(H21)
5.d Idealised Me refined as rotating group:
 C12(H12A,H12B,H12C), C13(H13A,H13B,H13C), C15(H15A,H15B,H15C), C16(H16A,H16B,
 H16C), C24(H24A,H24B,H24C), C25(H25A,H25B,H25C), C27(H27A,H27B,H27C), C28(H28A,
 H28B,H28C), C30(H30A,H30B,H30C), C31(H31A,H31B,H31C), C32(H32A,H32B,H32C),
 C30A(H30D,H30E,H30F), C31A(H31D,H31E,H31F), C32A(H32D,H32E,H32F)
;

loop_
_space_group_symop_operation_xyz
'x, y, z'
'-x+1/2, y+1/2, -z+1/2'
'-x, -y, -z'
'x-1/2, -y-1/2, z-1/2'

loop_
_atom_site_label
_atom_site_type_symbol
_atom_site_fract_x
_atom_site_fract_y
_atom_site_fract_z
_atom_site_U_iso_or_equiv
_atom_site_adp_type
_atom_site_occupancy
_atom_site_site_symmetry_order
_atom_site_calc_flag
_atom_site_refinement_flags_posn
_atom_site_refinement_flags_adp
_atom_site_refinement_flags_occupancy
_atom_site_disorder_assembly
_atom_site_disorder_group
Cu1 Cu 0.49811(2) 0.35983(2) 0.23222(2) 0.03256(9) Uani 1 1 d . . . . .
N1 N 0.37601(16) 0.51706(10) 0.25684(8) 0.0291(3) Uani 1 1 d . . . . .
N2 N 0.47849(16) 0.45517(10) 0.36244(8) 0.0291(3) Uani 1 1 d . . . . .
C1 C 0.44608(18) 0.45130(11) 0.28952(9) 0.0272(4) Uani 1 1 d . . . . .
C2 C 0.3327(2) 0.59171(13) 0.29470(10) 0.0412(5) Uani 1 1 d D . . . .
H2AA H 0.253838 0.576836 0.310443 0.049 Uiso 0.55 1 calc R U P A 1
H2AB H 0.317798 0.642906 0.261879 0.049 Uiso 0.55 1 calc R U P A 1
H2BC H 0.254764 0.615311 0.265516 0.049 Uiso 0.45 1 calc R U P B 2
H2BD H 0.396224 0.638659 0.301028 0.049 Uiso 0.45 1 calc R U P B 2
C4 C 0.4449(2) 0.52643(13) 0.40788(10) 0.0448(6) Uani 1 1 d D . . . .
H4AA H 0.508582 0.531894 0.452842 0.054 Uiso 0.55 1 calc R U P C 1
H4AB H 0.363620 0.513982 0.421628 0.054 Uiso 0.55 1 calc R U P C 1
H4BC H 0.506392 0.574488 0.411104 0.054 Uiso 0.45 1 calc R U P D 2
H4BD H 0.444345 0.504767 0.457566 0.054 Uiso 0.45 1 calc R U P D 2
C5 C 0.33957(19) 0.51702(11) 0.17828(9) 0.0280(4) Uani 1 1 d . . . . .
C6 C 0.2242(2) 0.48153(13) 0.14649(10) 0.0327(4) Uani 1 1 d . . . . .
C7 C 0.1891(2) 0.48567(14) 0.07098(11) 0.0396(5) Uani 1 1 d . . . . .
H7 H 0.111070 0.462210 0.047987 0.048 Uiso 1 1 calc R U . . .
C8 C 0.2661(2) 0.52332(15) 0.02948(11) 0.0415(5) Uani 1 1 d . . . . .
H8 H 0.241022 0.525266 -0.021849 0.050 Uiso 1 1 calc R U . . .
C9 C 0.3788(2) 0.55810(14) 0.06171(11) 0.0394(5) Uani 1 1 d . . . . .
H9 H 0.430715 0.583795 0.032189 0.047 Uiso 1 1 calc R U . . .
C10 C 0.41883(19) 0.55648(12) 0.13730(10) 0.0315(4) Uani 1 1 d . . . . .
C11 C 0.1370(2) 0.43854(15) 0.19052(12) 0.0419(5) Uani 1 1 d . . . . .
H11 H 0.175269 0.444581 0.243107 0.050 Uiso 1 1 calc R U . . .
C12 C 0.0104(3) 0.4834(2) 0.17826(18) 0.0724(9) Uani 1 1 d . . . . .
H12A H -0.030468 0.476692 0.127333 0.109 Uiso 1 1 calc R U . . .
H12B H 0.021501 0.545721 0.189900 0.109 Uiso 1 1 calc R U . . .
H12C H -0.041381 0.456666 0.209658 0.109 Uiso 1 1 calc R U . . .
C13 C 0.1230(3) 0.34098(17) 0.17318(15) 0.0605(7) Uani 1 1 d . . . . .
H13A H 0.081346 0.333246 0.122515 0.091 Uiso 1 1 calc R U . . .
H13B H 0.073227 0.313449 0.205290 0.091 Uiso 1 1 calc R U . . .
H13C H 0.205539 0.313680 0.180632 0.091 Uiso 1 1 calc R U . . .
C14 C 0.5428(2) 0.59648(14) 0.17095(11) 0.0365(5) Uani 1 1 d . . . . .
H14 H 0.550230 0.594249 0.224901 0.044 Uiso 1 1 calc R U . . .
C15 C 0.6499(3) 0.5445(2) 0.15181(19) 0.0701(8) Uani 1 1 d . . . . .
H15A H 0.643207 0.483415 0.166292 0.105 Uiso 1 1 calc R U . . .
H15B H 0.728868 0.569033 0.177428 0.105 Uiso 1 1 calc R U . . .
H15C H 0.646837 0.547569 0.099298 0.105 Uiso 1 1 calc R U . . .
C16 C 0.5528(3) 0.69176(18) 0.1496(2) 0.0752(9) Uani 1 1 d . . . . .
H16A H 0.549511 0.695711 0.097058 0.113 Uiso 1 1 calc R U . . .
H16B H 0.631925 0.715986 0.175319 0.113 Uiso 1 1 calc R U . . .
H16C H 0.483575 0.724991 0.162488 0.113 Uiso 1 1 calc R U . . .
C17 C 0.55056(19) 0.38445(12) 0.40084(9) 0.0281(4) Uani 1 1 d . . . . .
C18 C 0.48740(19) 0.31327(12) 0.42373(10) 0.0309(4) Uani 1 1 d . . . . .
C19 C 0.5584(2) 0.24577(13) 0.46006(11) 0.0407(5) Uani 1 1 d . . . . .
H19 H 0.517613 0.196145 0.475177 0.049 Uiso 1 1 calc R U . . .
C20 C 0.6860(2) 0.24927(15) 0.47456(13) 0.0474(6) Uani 1 1 d . . . . .
H20 H 0.732798 0.202193 0.499078 0.057 Uiso 1 1 calc R U . . .
C21 C 0.7460(2) 0.32100(16) 0.45354(13) 0.0466(5) Uani 1 1 d . . . . .
H21 H 0.834384 0.323468 0.464744 0.056 Uiso 1 1 calc R U . . .
C22 C 0.6799(2) 0.39032(13) 0.41609(11) 0.0351(4) Uani 1 1 d . . . . .
C23 C 0.3473(2) 0.30619(14) 0.40799(12) 0.0409(5) Uani 1 1 d . . . . .
H23 H 0.312783 0.364660 0.390773 0.049 Uiso 1 1 calc R U . . .
C24 C 0.2942(3) 0.2816(2) 0.47478(15) 0.0615(7) Uani 1 1 d . . . . .
H24A H 0.203247 0.286334 0.463492 0.092 Uiso 1 1 calc R U . . .
H24B H 0.327444 0.321230 0.514837 0.092 Uiso 1 1 calc R U . . .
H24C H 0.317870 0.221317 0.488971 0.092 Uiso 1 1 calc R U . . .
C25 C 0.3060(3) 0.24049(19) 0.34700(14) 0.0604(7) Uani 1 1 d . . . . .
H25A H 0.332543 0.181646 0.364011 0.091 Uiso 1 1 calc R U . . .
H25B H 0.343872 0.255638 0.305256 0.091 Uiso 1 1 calc R U . . .
H25C H 0.215110 0.241958 0.332529 0.091 Uiso 1 1 calc R U . . .
C26 C 0.7497(2) 0.46797(16) 0.39369(14) 0.0481(6) Uani 1 1 d . . . . .
H26 H 0.686937 0.512325 0.371151 0.058 Uiso 1 1 calc R U . . .
C27 C 0.8264(3) 0.4418(2) 0.3370(2) 0.0843(11) Uani 1 1 d . . . . .
H27A H 0.892685 0.401560 0.358922 0.126 Uiso 1 1 calc R U . . .
H27B H 0.863355 0.494159 0.319632 0.126 Uiso 1 1 calc R U . . .
H27C H 0.772350 0.412934 0.296142 0.126 Uiso 1 1 calc R U . . .
C28 C 0.8316(3) 0.5100(2) 0.45928(18) 0.0768(9) Uani 1 1 d . . . . .
H28A H 0.868718 0.563615 0.444234 0.115 Uiso 1 1 calc R U . . .
H28B H 0.897779 0.469202 0.480295 0.115 Uiso 1 1 calc R U . . .
H28C H 0.781004 0.524252 0.495618 0.115 Uiso 1 1 calc R U . . .
C29 C 0.5455(2) 0.26902(13) 0.16974(11) 0.0433(5) Uani 1 1 d D . . . .
C3 C 0.4372(3) 0.61363(19) 0.36291(15) 0.0319(8) Uani 0.55 1 d D U P E 1
H3A H 0.517540 0.627055 0.348346 0.038 Uiso 0.55 1 calc R U P E 1
H3B H 0.412649 0.663543 0.390753 0.038 Uiso 0.55 1 calc R U P E 1
C30 C 0.5353(4) 0.3036(3) 0.09277(16) 0.0491(10) Uani 0.7 1 d D U P F 1
H30A H 0.453182 0.330284 0.076783 0.074 Uiso 0.7 1 calc R U P F 1
H30B H 0.545893 0.255244 0.060185 0.074 Uiso 0.7 1 calc R U P F 1
H30C H 0.600161 0.347531 0.091761 0.074 Uiso 0.7 1 calc R U P F 1
C31 C 0.4486(3) 0.1931(2) 0.16148(19) 0.0499(8) Uani 0.7 1 d D U P F 1
H31A H 0.445165 0.168921 0.209447 0.075 Uiso 0.7 1 calc R U P F 1
H31B H 0.473376 0.147188 0.130661 0.075 Uiso 0.7 1 calc R U P F 1
H31C H 0.366302 0.215598 0.139130 0.075 Uiso 0.7 1 calc R U P F 1
C32 C 0.6714(4) 0.2296(3) 0.1973(3) 0.0804(15) Uani 0.7 1 d D U P F 1
H32A H 0.735491 0.274815 0.199505 0.121 Uiso 0.7 1 calc R U P F 1
H32B H 0.686928 0.182867 0.164336 0.121 Uiso 0.7 1 calc R U P F 1
H32C H 0.673845 0.205372 0.245898 0.121 Uiso 0.7 1 calc R U P F 1
C3A C 0.3091(4) 0.5611(3) 0.37117(17) 0.0385(11) Uani 0.45 1 d D U P E 2
H3AA H 0.246221 0.513818 0.366523 0.046 Uiso 0.45 1 calc R U P E 2
H3AB H 0.282317 0.610313 0.398894 0.046 Uiso 0.45 1 calc R U P E 2
C30A C 0.4849(11) 0.2765(8) 0.0904(3) 0.078(3) Uani 0.3 1 d D U P F 2
H30D H 0.395122 0.266217 0.085010 0.117 Uiso 0.3 1 calc R U P F 2
H30E H 0.520994 0.232894 0.062180 0.117 Uiso 0.3 1 calc R U P F 2
H30F H 0.499223 0.335202 0.072735 0.117 Uiso 0.3 1 calc R U P F 2
C31A C 0.5446(11) 0.1795(4) 0.2048(6) 0.079(2) Uani 0.3 1 d D U P F 2
H31D H 0.585985 0.183071 0.255832 0.118 Uiso 0.3 1 calc R U P F 2
H31E H 0.588820 0.137662 0.179272 0.118 Uiso 0.3 1 calc R U P F 2
H31F H 0.458361 0.160138 0.201825 0.118 Uiso 0.3 1 calc R U P F 2
C32A C 0.6859(5) 0.2794(7) 0.1682(6) 0.079(3) Uani 0.3 1 d D U P F 2
H32D H 0.699038 0.333514 0.142561 0.118 Uiso 0.3 1 calc R U P F 2
H32E H 0.714213 0.229412 0.142910 0.118 Uiso 0.3 1 calc R U P F 2
H32F H 0.733389 0.282000 0.217992 0.118 Uiso 0.3 1 calc R U P F 2

loop_
_atom_site_aniso_label
_atom_site_aniso_U_11
_atom_site_aniso_U_22
_atom_site_aniso_U_33
_atom_site_aniso_U_23
_atom_site_aniso_U_13
_atom_site_aniso_U_12
Cu1 0.05256(17) 0.02327(12) 0.02330(13) -0.00039(9) 0.01083(10) 0.00669(11)
N1 0.0480(10) 0.0221(7) 0.0167(7) -0.0005(6) 0.0051(6) 0.0061(7)
N2 0.0466(10) 0.0217(7) 0.0183(7) 0.0004(6) 0.0045(6) 0.0066(7)
C1 0.0390(10) 0.0223(8) 0.0211(8) 0.0013(7) 0.0074(7) 0.0001(8)
C2 0.0691(15) 0.0298(10) 0.0227(9) -0.0026(8) 0.0035(9) 0.0205(10)
C4 0.0809(17) 0.0326(10) 0.0173(9) -0.0020(8) 0.0005(10) 0.0198(11)
C5 0.0438(11) 0.0224(8) 0.0177(8) 0.0006(6) 0.0053(7) 0.0067(8)
C6 0.0455(12) 0.0288(9) 0.0240(9) -0.0022(7) 0.0068(8) 0.0009(8)
C7 0.0493(13) 0.0412(11) 0.0261(10) -0.0052(8) 0.0015(9) -0.0024(10)
C8 0.0572(14) 0.0478(12) 0.0184(9) 0.0000(8) 0.0044(9) 0.0036(11)
C9 0.0530(13) 0.0416(12) 0.0260(10) 0.0056(8) 0.0134(9) 0.0031(10)
C10 0.0424(11) 0.0283(9) 0.0238(9) 0.0019(7) 0.0064(8) 0.0057(8)
C11 0.0529(14) 0.0441(12) 0.0297(10) -0.0037(9) 0.0105(9) -0.0123(10)
C12 0.0654(19) 0.075(2) 0.087(2) 0.0016(17) 0.0414(17) 0.0039(16)
C13 0.080(2) 0.0441(14) 0.0586(16) 0.0025(12) 0.0171(14) -0.0175(13)
C14 0.0413(11) 0.0394(11) 0.0296(10) 0.0034(8) 0.0085(8) 0.0006(9)
C15 0.0477(16) 0.0651(18) 0.099(2) -0.0182(17) 0.0186(15) 0.0031(14)
C16 0.0618(18) 0.0442(15) 0.109(3) 0.0131(16) -0.0115(17) -0.0101(13)
C17 0.0416(11) 0.0224(8) 0.0203(8) 0.0017(7) 0.0059(8) 0.0040(8)
C18 0.0430(11) 0.0252(9) 0.0239(9) -0.0016(7) 0.0048(8) -0.0017(8)
C19 0.0628(15) 0.0250(9) 0.0345(11) 0.0076(8) 0.0101(10) 0.0003(9)
C20 0.0566(15) 0.0357(11) 0.0474(13) 0.0108(10) 0.0036(11) 0.0143(10)
C21 0.0391(12) 0.0435(13) 0.0564(15) 0.0040(11) 0.0071(11) 0.0106(10)
C22 0.0415(11) 0.0304(9) 0.0357(11) 0.0023(8) 0.0131(9) 0.0033(9)
C23 0.0462(13) 0.0323(10) 0.0423(12) -0.0032(9) 0.0035(10) -0.0103(9)
C24 0.0628(17) 0.0691(18) 0.0582(16) -0.0207(14) 0.0262(13) -0.0226(14)
C25 0.0690(17) 0.0631(17) 0.0477(15) -0.0148(12) 0.0074(13) -0.0297(14)
C26 0.0489(14) 0.0406(12) 0.0609(15) 0.0043(11) 0.0261(12) -0.0051(11)
C27 0.108(3) 0.071(2) 0.094(2) -0.0082(18) 0.071(2) -0.0233(19)
C28 0.080(2) 0.0668(19) 0.087(2) -0.0092(17) 0.0253(18) -0.0349(17)
C29 0.0639(15) 0.0306(10) 0.0376(11) -0.0033(9) 0.0149(10) 0.0121(10)
C3 0.055(2) 0.0192(14) 0.0202(15) -0.0007(12) 0.0046(15) 0.0054(15)
C30 0.066(3) 0.050(2) 0.0325(16) -0.0163(15) 0.0126(16) -0.0099(18)
C31 0.071(2) 0.0320(16) 0.051(2) -0.0108(14) 0.0209(17) -0.0023(16)
C32 0.082(3) 0.056(3) 0.089(3) -0.027(2) -0.021(3) 0.039(2)
C3A 0.053(3) 0.039(2) 0.025(2) -0.0046(18) 0.0111(19) 0.013(2)
C30A 0.089(6) 0.072(6) 0.068(5) -0.032(5) 0.005(5) -0.002(5)
C31A 0.091(5) 0.055(4) 0.094(5) -0.016(4) 0.028(5) 0.020(4)
C32A 0.100(5) 0.061(5) 0.070(5) -0.028(4) 0.002(5) 0.041(5)

loop_
_atom_type_symbol
_atom_type_description
_atom_type_scat_dispersion_real
_atom_type_scat_dispersion_imag
_atom_type_scat_source
C C 0.0033 0.0016 'International Tables Vol C Tables 4.2.6.8 and 6.1.1.4'
H H 0.0000 0.0000 'International Tables Vol C Tables 4.2.6.8 and 6.1.1.4'
N N 0.0061 0.0033 'International Tables Vol C Tables 4.2.6.8 and 6.1.1.4'
Cu Cu 0.3201 1.2651 'International Tables Vol C Tables 4.2.6.8 and 6.1.1.4'

loop_
_geom_angle_atom_site_label_1
_geom_angle_atom_site_label_2
_geom_angle_atom_site_label_3
_geom_angle
_geom_angle_site_symmetry_1
_geom_angle_site_symmetry_3
_geom_angle_publ_flag
C1 Cu1 C29 177.18(8) . . ?
C1 N1 C2 124.79(15) . . ?
C1 N1 C5 119.15(15) . . ?
C5 N1 C2 116.05(14) . . ?
C1 N2 C4 124.99(15) . . ?
C1 N2 C17 119.08(15) . . ?
C17 N2 C4 115.92(14) . . ?
N1 C1 Cu1 119.76(13) . . ?
N1 C1 N2 116.68(16) . . ?
N2 C1 Cu1 123.54(13) . . ?
N1 C2 H2AA 110.1 . . ?
N1 C2 H2AB 110.1 . . ?
N1 C2 H2BC 109.8 . . ?
N1 C2 H2BD 109.8 . . ?
N1 C2 C3 107.84(19) . . ?
N1 C2 C3A 109.4(2) . . ?
H2AA C2 H2AB 108.5 . . ?
H2BC C2 H2BD 108.2 . . ?
C3 C2 H2AA 110.1 . . ?
C3 C2 H2AB 110.1 . . ?
C3A C2 H2BC 109.8 . . ?
C3A C2 H2BD 109.8 . . ?
N2 C4 H4AA 110.1 . . ?
N2 C4 H4AB 110.1 . . ?
N2 C4 H4BC 110.1 . . ?
N2 C4 H4BD 110.1 . . ?
N2 C4 C3 108.15(18) . . ?
N2 C4 C3A 108.0(2) . . ?
H4AA C4 H4AB 108.4 . . ?
H4BC C4 H4BD 108.4 . . ?
C3 C4 H4AA 110.1 . . ?
C3 C4 H4AB 110.1 . . ?
C3A C4 H4BC 110.1 . . ?
C3A C4 H4BD 110.1 . . ?
C6 C5 N1 119.00(17) . . ?
C6 C5 C10 122.39(17) . . ?
C10 C5 N1 118.53(17) . . ?
C5 C6 C11 122.90(17) . . ?
C7 C6 C5 117.86(19) . . ?
C7 C6 C11 119.24(19) . . ?
C6 C7 H7 119.6 . . ?
C8 C7 C6 120.8(2) . . ?
C8 C7 H7 119.6 . . ?
C7 C8 H8 119.7 . . ?
C9 C8 C7 120.50(19) . . ?
C9 C8 H8 119.7 . . ?
C8 C9 H9 119.3 . . ?
C8 C9 C10 121.4(2) . . ?
C10 C9 H9 119.3 . . ?
C5 C10 C9 117.09(19) . . ?
C5 C10 C14 123.01(17) . . ?
C9 C10 C14 119.90(18) . . ?
C6 C11 H11 107.8 . . ?
C6 C11 C13 110.69(19) . . ?
C12 C11 C6 111.6(2) . . ?
C12 C11 H11 107.8 . . ?
C12 C11 C13 110.9(2) . . ?
C13 C11 H11 107.8 . . ?
C11 C12 H12A 109.5 . . ?
C11 C12 H12B 109.5 . . ?
C11 C12 H12C 109.5 . . ?
H12A C12 H12B 109.5 . . ?
H12A C12 H12C 109.5 . . ?
H12B C12 H12C 109.5 . . ?
C11 C13 H13A 109.5 . . ?
C11 C13 H13B 109.5 . . ?
C11 C13 H13C 109.5 . . ?
H13A C13 H13B 109.5 . . ?
H13A C13 H13C 109.5 . . ?
H13B C13 H13C 109.5 . . ?
C10 C14 H14 107.7 . . ?
C10 C14 C15 111.19(19) . . ?
C10 C14 C16 112.43(18) . . ?
C15 C14 H14 107.7 . . ?
C15 C14 C16 110.0(2) . . ?
C16 C14 H14 107.7 . . ?
C14 C15 H15A 109.5 . . ?
C14 C15 H15B 109.5 . . ?
C14 C15 H15C 109.5 . . ?
H15A C15 H15B 109.5 . . ?
H15A C15 H15C 109.5 . . ?
H15B C15 H15C 109.5 . . ?
C14 C16 H16A 109.5 . . ?
C14 C16 H16B 109.5 . . ?
C14 C16 H16C 109.5 . . ?
H16A C16 H16B 109.5 . . ?
H16A C16 H16C 109.5 . . ?
H16B C16 H16C 109.5 . . ?
C18 C17 N2 118.68(17) . . ?
C22 C17 N2 119.38(17) . . ?
C22 C17 C18 121.91(17) . . ?
C17 C18 C23 122.54(18) . . ?
C19 C18 C17 117.76(19) . . ?
C19 C18 C23 119.66(19) . . ?
C18 C19 H19 119.3 . . ?
C20 C19 C18 121.4(2) . . ?
C20 C19 H19 119.3 . . ?
C19 C20 H20 120.1 . . ?
C19 C20 C21 119.9(2) . . ?
C21 C20 H20 120.1 . . ?
C20 C21 H21 119.3 . . ?
C20 C21 C22 121.4(2) . . ?
C22 C21 H21 119.3 . . ?
C17 C22 C21 117.64(19) . . ?
C17 C22 C26 122.68(19) . . ?
C21 C22 C26 119.7(2) . . ?
C18 C23 H23 107.9 . . ?
C18 C23 C24 112.82(19) . . ?
C18 C23 C25 109.9(2) . . ?
C24 C23 H23 107.9 . . ?
C24 C23 C25 110.41(19) . . ?
C25 C23 H23 107.9 . . ?
C23 C24 H24A 109.5 . . ?
C23 C24 H24B 109.5 . . ?
C23 C24 H24C 109.5 . . ?
H24A C24 H24B 109.5 . . ?
H24A C24 H24C 109.5 . . ?
H24B C24 H24C 109.5 . . ?
C23 C25 H25A 109.5 . . ?
C23 C25 H25B 109.5 . . ?
C23 C25 H25C 109.5 . . ?
H25A C25 H25B 109.5 . . ?
H25A C25 H25C 109.5 . . ?
H25B C25 H25C 109.5 . . ?
C22 C26 H26 107.9 . . ?
C22 C26 C27 111.1(2) . . ?
C22 C26 C28 111.0(2) . . ?
C27 C26 H26 107.9 . . ?
C28 C26 H26 107.9 . . ?
C28 C26 C27 110.9(2) . . ?
C26 C27 H27A 109.5 . . ?
C26 C27 H27B 109.5 . . ?
C26 C27 H27C 109.5 . . ?
H27A C27 H27B 109.5 . . ?
H27A C27 H27C 109.5 . . ?
H27B C27 H27C 109.5 . . ?
C26 C28 H28A 109.5 . . ?
C26 C28 H28B 109.5 . . ?
C26 C28 H28C 109.5 . . ?
H28A C28 H28B 109.5 . . ?
H28A C28 H28C 109.5 . . ?
H28B C28 H28C 109.5 . . ?
C30 C29 Cu1 110.04(19) . . ?
C30 C29 C31 103.8(2) . . ?
C31 C29 Cu1 109.68(17) . . ?
C32 C29 Cu1 114.2(2) . . ?
C32 C29 C30 111.3(3) . . ?
C32 C29 C31 107.3(3) . . ?
C30A C29 Cu1 114.8(5) . . ?
C30A C29 C31A 117.1(6) . . ?
C30A C29 C32A 103.0(6) . . ?
C31A C29 Cu1 111.0(4) . . ?
C31A C29 C32A 100.9(5) . . ?
C32A C29 Cu1 108.4(4) . . ?
C2 C3 H3A 111.3 . . ?
C2 C3 H3B 111.3 . . ?
C4 C3 C2 102.2(2) . . ?
C4 C3 H3A 111.3 . . ?
C4 C3 H3B 111.3 . . ?
H3A C3 H3B 109.2 . . ?
C29 C30 H30A 109.5 . . ?
C29 C30 H30B 109.5 . . ?
C29 C30 H30C 109.5 . . ?
H30A C30 H30B 109.5 . . ?
H30A C30 H30C 109.5 . . ?
H30B C30 H30C 109.5 . . ?
C29 C31 H31A 109.5 . . ?
C29 C31 H31B 109.5 . . ?
C29 C31 H31C 109.5 . . ?
H31A C31 H31B 109.5 . . ?
H31A C31 H31C 109.5 . . ?
H31B C31 H31C 109.5 . . ?
C29 C32 H32A 109.5 . . ?
C29 C32 H32B 109.5 . . ?
C29 C32 H32C 109.5 . . ?
H32A C32 H32B 109.5 . . ?
H32A C32 H32C 109.5 . . ?
H32B C32 H32C 109.5 . . ?
C2 C3A C4 101.0(2) . . ?
C2 C3A H3AA 111.6 . . ?
C2 C3A H3AB 111.6 . . ?
C4 C3A H3AA 111.6 . . ?
C4 C3A H3AB 111.6 . . ?
H3AA C3A H3AB 109.4 . . ?
C29 C30A H30D 109.5 . . ?
C29 C30A H30E 109.5 . . ?
C29 C30A H30F 109.5 . . ?
H30D C30A H30E 109.5 . . ?
H30D C30A H30F 109.5 . . ?
H30E C30A H30F 109.5 . . ?
C29 C31A H31D 109.5 . . ?
C29 C31A H31E 109.5 . . ?
C29 C31A H31F 109.5 . . ?
H31D C31A H31E 109.5 . . ?
H31D C31A H31F 109.5 . . ?
H31E C31A H31F 109.5 . . ?
C29 C32A H32D 109.5 . . ?
C29 C32A H32E 109.5 . . ?
C29 C32A H32F 109.5 . . ?
H32D C32A H32E 109.5 . . ?
H32D C32A H32F 109.5 . . ?
H32E C32A H32F 109.5 . . ?

loop_
_geom_bond_atom_site_label_1
_geom_bond_atom_site_label_2
_geom_bond_distance
_geom_bond_site_symmetry_2
_geom_bond_publ_flag
Cu1 C1 1.9148(18) . ?
Cu1 C29 1.949(2) . ?
N1 C1 1.340(2) . ?
N1 C2 1.469(2) . ?
N1 C5 1.451(2) . ?
N2 C1 1.347(2) . ?
N2 C4 1.472(2) . ?
N2 C17 1.447(2) . ?
C2 H2AA 0.9900 . ?
C2 H2AB 0.9900 . ?
C2 H2BC 0.9900 . ?
C2 H2BD 0.9900 . ?
C2 C3 1.581(3) . ?
C2 C3A 1.576(3) . ?
C4 H4AA 0.9900 . ?
C4 H4AB 0.9900 . ?
C4 H4BC 0.9900 . ?
C4 H4BD 0.9900 . ?
C4 C3 1.571(3) . ?
C4 C3A 1.604(4) . ?
C5 C6 1.399(3) . ?
C5 C10 1.399(3) . ?
C6 C7 1.397(3) . ?
C6 C11 1.524(3) . ?
C7 H7 0.9500 . ?
C7 C8 1.376(3) . ?
C8 H8 0.9500 . ?
C8 C9 1.373(3) . ?
C9 H9 0.9500 . ?
C9 C10 1.402(3) . ?
C10 C14 1.512(3) . ?
C11 H11 1.0000 . ?
C11 C12 1.523(4) . ?
C11 C13 1.528(3) . ?
C12 H12A 0.9800 . ?
C12 H12B 0.9800 . ?
C12 H12C 0.9800 . ?
C13 H13A 0.9800 . ?
C13 H13B 0.9800 . ?
C13 H13C 0.9800 . ?
C14 H14 1.0000 . ?
C14 C15 1.513(3) . ?
C14 C16 1.521(3) . ?
C15 H15A 0.9800 . ?
C15 H15B 0.9800 . ?
C15 H15C 0.9800 . ?
C16 H16A 0.9800 . ?
C16 H16B 0.9800 . ?
C16 H16C 0.9800 . ?
C17 C18 1.399(3) . ?
C17 C22 1.392(3) . ?
C18 C19 1.390(3) . ?
C18 C23 1.508(3) . ?
C19 H19 0.9500 . ?
C19 C20 1.372(3) . ?
C20 H20 0.9500 . ?
C20 C21 1.374(3) . ?
C21 H21 0.9500 . ?
C21 C22 1.395(3) . ?
C22 C26 1.514(3) . ?
C23 H23 1.0000 . ?
C23 C24 1.524(3) . ?
C23 C25 1.525(3) . ?
C24 H24A 0.9800 . ?
C24 H24B 0.9800 . ?
C24 H24C 0.9800 . ?
C25 H25A 0.9800 . ?
C25 H25B 0.9800 . ?
C25 H25C 0.9800 . ?
C26 H26 1.0000 . ?
C26 C27 1.526(4) . ?
C26 C28 1.520(4) . ?
C27 H27A 0.9800 . ?
C27 H27B 0.9800 . ?
C27 H27C 0.9800 . ?
C28 H28A 0.9800 . ?
C28 H28B 0.9800 . ?
C28 H28C 0.9800 . ?
C29 C30 1.521(3) . ?
C29 C31 1.559(3) . ?
C29 C32 1.502(3) . ?
C29 C30A 1.514(4) . ?
C29 C31A 1.519(4) . ?
C29 C32A 1.550(4) . ?
C3 H3A 0.9900 . ?
C3 H3B 0.9900 . ?
C30 H30A 0.9800 . ?
C30 H30B 0.9800 . ?
C30 H30C 0.9800 . ?
C31 H31A 0.9800 . ?
C31 H31B 0.9800 . ?
C31 H31C 0.9800 . ?
C32 H32A 0.9800 . ?
C32 H32B 0.9800 . ?
C32 H32C 0.9800 . ?
C3A H3AA 0.9900 . ?
C3A H3AB 0.9900 . ?
C30A H30D 0.9800 . ?
C30A H30E 0.9800 . ?
C30A H30F 0.9800 . ?
C31A H31D 0.9800 . ?
C31A H31E 0.9800 . ?
C31A H31F 0.9800 . ?
C32A H32D 0.9800 . ?
C32A H32E 0.9800 . ?
C32A H32F 0.9800 . ?

loop_
_geom_torsion_atom_site_label_1
_geom_torsion_atom_site_label_2
_geom_torsion_atom_site_label_3
_geom_torsion_atom_site_label_4
_geom_torsion
_geom_torsion_site_symmetry_1
_geom_torsion_site_symmetry_2
_geom_torsion_site_symmetry_3
_geom_torsion_site_symmetry_4
_geom_torsion_publ_flag
N1 C2 C3 C4 -60.8(3) . . . . ?
N1 C2 C3A C4 59.5(3) . . . . ?
N1 C5 C6 C7 177.32(17) . . . . ?
N1 C5 C6 C11 -3.1(3) . . . . ?
N1 C5 C10 C9 -177.76(17) . . . . ?
N1 C5 C10 C14 2.1(3) . . . . ?
N2 C4 C3 C2 59.6(3) . . . . ?
N2 C4 C3A C2 -60.0(3) . . . . ?
N2 C17 C18 C19 179.55(16) . . . . ?
N2 C17 C18 C23 1.9(3) . . . . ?
N2 C17 C22 C21 179.67(18) . . . . ?
N2 C17 C22 C26 -0.4(3) . . . . ?
C1 N1 C2 C3 33.9(3) . . . . ?
C1 N1 C2 C3A -32.9(3) . . . . ?
C1 N1 C5 C6 94.4(2) . . . . ?
C1 N1 C5 C10 -88.6(2) . . . . ?
C1 N2 C4 C3 -31.6(3) . . . . ?
C1 N2 C4 C3A 34.5(3) . . . . ?
C1 N2 C17 C18 -89.5(2) . . . . ?
C1 N2 C17 C22 92.6(2) . . . . ?
C2 N1 C1 Cu1 -178.61(16) . . . . ?
C2 N1 C1 N2 -0.1(3) . . . . ?
C2 N1 C5 C6 -86.2(2) . . . . ?
C2 N1 C5 C10 90.8(2) . . . . ?
C4 N2 C1 Cu1 177.12(16) . . . . ?
C4 N2 C1 N1 -1.3(3) . . . . ?
C4 N2 C17 C18 89.8(2) . . . . ?
C4 N2 C17 C22 -88.1(2) . . . . ?
C5 N1 C1 Cu1 0.7(2) . . . . ?
C5 N1 C1 N2 179.20(17) . . . . ?
C5 N1 C2 C3 -145.42(19) . . . . ?
C5 N1 C2 C3A 147.8(2) . . . . ?
C5 C6 C7 C8 0.2(3) . . . . ?
C5 C6 C11 C12 121.7(2) . . . . ?
C5 C6 C11 C13 -114.3(2) . . . . ?
C5 C10 C14 C15 112.2(2) . . . . ?
C5 C10 C14 C16 -124.0(2) . . . . ?
C6 C5 C10 C9 -1.0(3) . . . . ?
C6 C5 C10 C14 178.92(18) . . . . ?
C6 C7 C8 C9 -0.4(3) . . . . ?
C7 C6 C11 C12 -58.7(3) . . . . ?
C7 C6 C11 C13 65.3(3) . . . . ?
C7 C8 C9 C10 0.0(3) . . . . ?
C8 C9 C10 C5 0.7(3) . . . . ?
C8 C9 C10 C14 -179.2(2) . . . . ?
C9 C10 C14 C15 -68.0(3) . . . . ?
C9 C10 C14 C16 55.9(3) . . . . ?
C10 C5 C6 C7 0.5(3) . . . . ?
C10 C5 C6 C11 -179.90(18) . . . . ?
C11 C6 C7 C8 -179.4(2) . . . . ?
C17 N2 C1 Cu1 -3.7(3) . . . . ?
C17 N2 C1 N1 177.92(17) . . . . ?
C17 N2 C4 C3 149.2(2) . . . . ?
C17 N2 C4 C3A -144.7(2) . . . . ?
C17 C18 C19 C20 1.4(3) . . . . ?
C17 C18 C23 C24 -132.3(2) . . . . ?
C17 C18 C23 C25 104.1(2) . . . . ?
C17 C22 C26 C27 -113.8(3) . . . . ?
C17 C22 C26 C28 122.3(3) . . . . ?
C18 C17 C22 C21 1.9(3) . . . . ?
C18 C17 C22 C26 -178.19(19) . . . . ?
C18 C19 C20 C21 0.6(4) . . . . ?
C19 C18 C23 C24 50.1(3) . . . . ?
C19 C18 C23 C25 -73.6(3) . . . . ?
C19 C20 C21 C22 -1.4(4) . . . . ?
C20 C21 C22 C17 0.2(3) . . . . ?
C20 C21 C22 C26 -179.8(2) . . . . ?
C21 C22 C26 C27 66.2(3) . . . . ?
C21 C22 C26 C28 -57.8(3) . . . . ?
C22 C17 C18 C19 -2.6(3) . . . . ?
C22 C17 C18 C23 179.66(18) . . . . ?
C23 C18 C19 C20 179.2(2) . . . . ?
